data_7705365
loop_
_publ_author_name
'Zi\'o\/lkowska, Aleksandra'
'Szynkiewicz, Natalia'
'Pikies, Jerzy'
'Ponikiewski, \/Lukasz'

_publ_section_title
;
 Synthesis of compounds with C-P-P and C[double bond, length as m-dash]P-P
 bond systems based on the phospha-Wittig reaction.
;
_journal_issue 39
_journal_name_full 'Dalton transactions (Cambridge, England : 2003)'
_journal_page_first 13635
_journal_page_last 13646
_journal_paper_doi 10.1039/d0dt02728f
_journal_volume 49
_journal_year 2020
_chemical_formula_moiety 'C45  H56  Cl1  N2  O2  Ti1'
_chemical_formula_sum 'C45 H56 Cl N2 O2 Ti'
_chemical_formula_weight 740.26
_chemical_properties_physical Air-sensitive,Moisture-sensitive,Oxygen-sensitive
_space_group_IT_number 14
_space_group_name_Hall '-P 2yn'
_space_group_name_H-M_alt 'P 1 21/n 1'
_symmetry_cell_setting monoclinic
_symmetry_Int_Tables_number 14
_symmetry_space_group_name_Hall '-P 2yn'
_symmetry_space_group_name_H-M 'P 1 21/n 1'
_atom_sites_solution_hydrogens geom
_audit_conform_dict_location ftp://ftp.iucr.org/pub/cif_core.dic
_audit_conform_dict_name cif_core.dic
_audit_conform_dict_version 2.4.3
_audit_creation_date 2019-12-19T12:52:11-00:00
_audit_creation_method 'WinGX routine CIF_UPDATE'
_audit_update_record
;
2020-09-02 deposited with the CCDC.	2020-09-04 downloaded from the CCDC.
;
_cell_angle_alpha 90
_cell_angle_beta 100.543(3)
_cell_angle_gamma 90
_cell_formula_units_Z 4
_cell_length_a 17.3918(7)
_cell_length_b 10.7850(3)
_cell_length_c 21.7583(9)
_cell_measurement_reflns_used 8027
_cell_measurement_temperature 120(2)
_cell_measurement_theta_max 29.41
_cell_measurement_theta_min 2.34
_cell_measurement_wavelength 0.71073
_cell_volume 4012.3(3)
_computing_cell_refinement
;
X-Area Recipe 1.33.0.0 (STOE, 2015)
;
_computing_data_collection
;
X-Area WinXpose 2.0.22.0 (STOE, 2016)
;
_computing_data_reduction
;
X-Area Integrate 1.72.0.0 (STOE, 2018)
X-Area X-Red32 1.63.4.0 (STOE, 2017) 
;
_computing_molecular_graphics 'Ortep for Windows (Farrugia, 2012)'
_computing_publication_material 'WinGX publication routines (Farrugia, 2012)'
_computing_structure_refinement 'SHELXL-2018/1 (Sheldrick, 2018)'
_computing_structure_solution 'SHELXT 2014/5 (Sheldrick, 2014)'
_diffrn_ambient_temperature 120(2)
_diffrn_detector 'image plate (34 cm diameter)'
_diffrn_detector_area_resol_mean 6.67
_diffrn_detector_type 'STOE Imaging Plate'
_diffrn_measured_fraction_theta_full 0.985
_diffrn_measured_fraction_theta_max 0.986
_diffrn_measurement_details ' 130 frames, detector distance = 100 mm'
_diffrn_measurement_device '2-circle diffractometer'
_diffrn_measurement_device_type 'STOE IPDS 2T'
_diffrn_measurement_method 'rotation method, \w scans'
_diffrn_radiation_collimation '0.6 mm diameter'
_diffrn_radiation_monochromator 'parabolic x-ray mirror'
_diffrn_radiation_polarisn_norm 270
_diffrn_radiation_probe x-ray
_diffrn_radiation_type MoK\a
_diffrn_radiation_wavelength 0.71073
_diffrn_reflns_av_R_equivalents 0.0761
_diffrn_reflns_av_unetI/netI 0.1294
_diffrn_reflns_Laue_measured_fraction_full 0.985
_diffrn_reflns_Laue_measured_fraction_max 0.986
_diffrn_reflns_limit_h_max 22
_diffrn_reflns_limit_h_min -22
_diffrn_reflns_limit_k_max 12
_diffrn_reflns_limit_k_min -14
_diffrn_reflns_limit_l_max 21
_diffrn_reflns_limit_l_min -28
_diffrn_reflns_number 20254
_diffrn_reflns_point_group_measured_fraction_full 0.985
_diffrn_reflns_point_group_measured_fraction_max 0.986
_diffrn_reflns_theta_full 25.242
_diffrn_reflns_theta_max 28
_diffrn_reflns_theta_min 2.34
_diffrn_source 'GeniX Mo, 0.05 x 0.05 mm2 microfocus'
_diffrn_source_current 1.000
_diffrn_source_power 0.050
_diffrn_source_voltage 50
_exptl_absorpt_coefficient_mu 0.318
_exptl_absorpt_correction_type none
_exptl_crystal_colour green
_exptl_crystal_density_diffrn 1.225
_exptl_crystal_density_method 'not measured'
_exptl_crystal_description plate
_exptl_crystal_F_000 1580
_exptl_crystal_size_max 0.21
_exptl_crystal_size_mid 0.2
_exptl_crystal_size_min 0.18
_refine_diff_density_max 0.351
_refine_diff_density_min -0.439
_refine_diff_density_rms 0.07
_refine_ls_extinction_method none
_refine_ls_goodness_of_fit_ref 1.015
_refine_ls_hydrogen_treatment constr
_refine_ls_matrix_type full
_refine_ls_number_constraints 0
_refine_ls_number_parameters 481
_refine_ls_number_reflns 9557
_refine_ls_number_restraints 1
_refine_ls_restrained_S_all 1.015
_refine_ls_R_factor_all 0.1451
_refine_ls_R_factor_gt 0.0621
_refine_ls_shift/su_max 0.001
_refine_ls_shift/su_mean 0
_refine_ls_structure_factor_coef Fsqd
_refine_ls_weighting_details 'w=1/[\s^2^(Fo^2^)+(0.0608P)^2^] where P=(Fo^2^+2Fc^2^)/3'
_refine_ls_weighting_scheme calc
_refine_ls_wR_factor_gt 0.1209
_refine_ls_wR_factor_ref 0.1435
_reflns_Friedel_coverage 0
_reflns_number_gt 5158
_reflns_number_total 9557
_reflns_threshold_expression 'I > 2\s(I)'
_cod_data_source_file d0dt02728f2.cif
_cod_data_source_block 8
_cod_depositor_comments 'Adding full bibliography for 7705360--7705366.cif.'
_cod_original_sg_symbol_H-M 'P 21/n'
_cod_database_code 7705365
_shelx_estimated_absorpt_t_min 0.936
_shelx_estimated_absorpt_t_max 0.945

loop_
_symmetry_equiv_pos_as_xyz
'x, y, z'
'-x+1/2, y+1/2, -z+1/2'
'-x, -y, -z'
'x-1/2, -y-1/2, z-1/2'

loop_
_atom_site_label
_atom_site_type_symbol
_atom_site_fract_x
_atom_site_fract_y
_atom_site_fract_z
_atom_site_U_iso_or_equiv
_atom_site_adp_type
_atom_site_occupancy
_atom_site_site_symmetry_order
_atom_site_calc_flag
_atom_site_refinement_flags_posn
_atom_site_refinement_flags_adp
_atom_site_refinement_flags_occupancy
_atom_site_disorder_assembly
_atom_site_disorder_group
C1 C 0.58395(15) 0.3941(3) 0.82049(13) 0.0235(7) Uani 1 1 d . . . . .
C2 C 0.57250(15) 0.3980(3) 0.88282(13) 0.0244(7) Uani 1 1 d . . . . .
C3 C 0.61543(16) 0.4836(3) 0.92314(14) 0.0291(8) Uani 1 1 d . . . . .
H3 H 0.608444 0.487172 0.9654 0.035 Uiso 1 1 calc R U . . .
C4 C 0.66756(17) 0.5629(3) 0.90334(15) 0.0351(8) Uani 1 1 d . . . . .
H4 H 0.697779 0.618438 0.93196 0.042 Uiso 1 1 calc R U . . .
C5 C 0.67566(17) 0.5613(3) 0.84132(15) 0.0349(8) Uani 1 1 d . . . . .
H5 H 0.711142 0.617199 0.827535 0.042 Uiso 1 1 calc R U . . .
C6 C 0.63321(16) 0.4798(3) 0.79874(14) 0.0278(7) Uani 1 1 d . . . . .
C7 C 0.51221(16) 0.3165(3) 0.90681(13) 0.0254(7) Uani 1 1 d . . . . .
H7 H 0.493785 0.251758 0.874577 0.03 Uiso 1 1 calc R U . . .
C8 C 0.54546(18) 0.2507(3) 0.96878(14) 0.0346(8) Uani 1 1 d . . . . .
H8A H 0.504461 0.200108 0.981816 0.052 Uiso 1 1 calc R U . . .
H8B H 0.589165 0.197301 0.962943 0.052 Uiso 1 1 calc R U . . .
H8C H 0.563935 0.312709 1.001018 0.052 Uiso 1 1 calc R U . . .
C9 C 0.44186(16) 0.3963(3) 0.91495(14) 0.0308(8) Uani 1 1 d . . . . .
H9A H 0.403085 0.344539 0.930303 0.046 Uiso 1 1 calc R U . . .
H9B H 0.45916 0.462596 0.94511 0.046 Uiso 1 1 calc R U . . .
H9C H 0.418342 0.432763 0.874625 0.046 Uiso 1 1 calc R U . . .
C10 C 0.64284(17) 0.4803(3) 0.73031(13) 0.0304(8) Uani 1 1 d . . . . .
H10 H 0.593659 0.445665 0.705096 0.036 Uiso 1 1 calc R U . . .
C11 C 0.7099(2) 0.3962(4) 0.72000(16) 0.0462(10) Uani 1 1 d . . . . .
H11A H 0.714601 0.398433 0.67582 0.069 Uiso 1 1 calc R U . . .
H11B H 0.758777 0.425199 0.745751 0.069 Uiso 1 1 calc R U . . .
H11C H 0.699325 0.311082 0.731817 0.069 Uiso 1 1 calc R U . . .
C12 C 0.6527(2) 0.6118(4) 0.70650(16) 0.0435(9) Uani 1 1 d . . . . .
H12A H 0.6089 0.663409 0.713749 0.065 Uiso 1 1 calc R U . . .
H12B H 0.701903 0.647015 0.728876 0.065 Uiso 1 1 calc R U . . .
H12C H 0.653744 0.609075 0.661634 0.065 Uiso 1 1 calc R U . . .
C13 C 0.42968(15) 0.1812(3) 0.59749(13) 0.0218(6) Uani 1 1 d . . . . .
C14 C 0.47710(17) 0.2208(3) 0.55518(13) 0.0256(7) Uani 1 1 d . . . . .
C15 C 0.44649(18) 0.2177(3) 0.49179(14) 0.0311(8) Uani 1 1 d . . . . .
H15 H 0.478127 0.243843 0.46295 0.037 Uiso 1 1 calc R U . . .
C16 C 0.37103(18) 0.1775(3) 0.46939(14) 0.0324(8) Uani 1 1 d . . . . .
H16 H 0.350856 0.176688 0.42576 0.039 Uiso 1 1 calc R U . . .
C17 C 0.32548(17) 0.1384(3) 0.51150(14) 0.0299(8) Uani 1 1 d . . . . .
H17 H 0.273885 0.109901 0.496052 0.036 Uiso 1 1 calc R U . . .
C18 C 0.35254(16) 0.1395(3) 0.57563(14) 0.0253(7) Uani 1 1 d . . . . .
C19 C 0.55997(16) 0.2681(3) 0.57780(14) 0.0266(7) Uani 1 1 d . . . . .
H19 H 0.57352 0.254451 0.623973 0.032 Uiso 1 1 calc R U . . .
C20 C 0.62064(19) 0.1978(4) 0.54686(18) 0.0443(10) Uani 1 1 d . . . . .
H20A H 0.673021 0.230896 0.562594 0.066 Uiso 1 1 calc R U . . .
H20B H 0.619374 0.109389 0.556996 0.066 Uiso 1 1 calc R U . . .
H20C H 0.60788 0.208689 0.501413 0.066 Uiso 1 1 calc R U . . .
C21 C 0.56516(18) 0.4067(3) 0.56552(15) 0.0340(8) Uani 1 1 d . . . . .
H21A H 0.618846 0.435244 0.580385 0.051 Uiso 1 1 calc R U . . .
H21B H 0.550472 0.422597 0.520551 0.051 Uiso 1 1 calc R U . . .
H21C H 0.529508 0.451468 0.587724 0.051 Uiso 1 1 calc R U . . .
C22 C 0.29975(17) 0.0958(3) 0.61907(15) 0.0320(8) Uani 1 1 d . . . . .
H22 H 0.329668 0.101198 0.662845 0.038 Uiso 1 1 calc R U . . .
C23 C 0.2753(2) -0.0397(4) 0.60622(18) 0.0474(10) Uani 1 1 d . . . . .
H23A H 0.241145 -0.065368 0.635073 0.071 Uiso 1 1 calc R U . . .
H23B H 0.247168 -0.047791 0.563075 0.071 Uiso 1 1 calc R U . . .
H23C H 0.321966 -0.092395 0.612303 0.071 Uiso 1 1 calc R U . . .
C24 C 0.22765(19) 0.1773(4) 0.61448(17) 0.0471(10) Uani 1 1 d . . . . .
H24A H 0.194706 0.146419 0.643193 0.071 Uiso 1 1 calc R U . . .
H24B H 0.243689 0.262659 0.625692 0.071 Uiso 1 1 calc R U . . .
H24C H 0.198062 0.175311 0.571589 0.071 Uiso 1 1 calc R U . . .
C25 C 0.64750(16) 0.1634(3) 0.83644(13) 0.0313(8) Uani 1 1 d . . . . .
H25A H 0.664895 0.077349 0.83438 0.047 Uiso 1 1 calc R U . . .
H25B H 0.690465 0.219558 0.832022 0.047 Uiso 1 1 calc R U . . .
H25C H 0.631613 0.178053 0.876778 0.047 Uiso 1 1 calc R U . . .
C26 C 0.57864(15) 0.1872(3) 0.78400(13) 0.0230(7) Uani 1 1 d . . . . .
C27 C 0.55520(16) 0.0876(3) 0.74438(13) 0.0245(7) Uani 1 1 d . . . . .
H27 H 0.575746 0.009088 0.758882 0.029 Uiso 1 1 calc R U . . .
C28 C 0.50525(15) 0.0874(3) 0.68579(13) 0.0230(7) Uani 1 1 d . . . . .
C29 C 0.50747(18) -0.0276(3) 0.64684(15) 0.0351(8) Uani 1 1 d . . . . .
H29A H 0.542727 -0.088625 0.670635 0.053 Uiso 1 1 calc R U . . .
H29B H 0.454762 -0.062821 0.636138 0.053 Uiso 1 1 calc R U . . .
H29C H 0.526364 -0.006277 0.608423 0.053 Uiso 1 1 calc R U . . .
Cl1 Cl 0.34407(4) 0.25669(8) 0.77219(4) 0.02990(19) Uani 1 1 d . . . . .
N1 N 0.54534(12) 0.3001(2) 0.77804(10) 0.0198(5) Uani 1 1 d . . . . .
N2 N 0.46135(12) 0.1848(2) 0.66398(10) 0.0208(5) Uani 1 1 d . . . . .
Ti1 Ti 0.43878(3) 0.33622(5) 0.71908(2) 0.01903(13) Uani 1 1 d . . . . .
C30 C 0.3631(2) 0.5512(4) 0.63985(17) 0.0224(9) Uani 0.788(3) 1 d . . P A 1
C31 C 0.29799(18) 0.5442(3) 0.58124(12) 0.0217(9) Uani 0.788(3) 1 d G . P A 1
C32 C 0.30628(19) 0.4592(3) 0.53486(15) 0.0256(10) Uani 0.788(3) 1 d G . P A 1
H32 H 0.348953 0.402801 0.541145 0.031 Uiso 0.788(3) 1 calc R U P A 1
C33 C 0.2521(2) 0.4568(4) 0.47930(15) 0.0359(16) Uani 0.788(3) 1 d G . P A 1
H33 H 0.257817 0.398699 0.447611 0.043 Uiso 0.788(3) 1 calc R U P A 1
C34 C 0.1897(2) 0.5393(5) 0.47011(15) 0.0357(13) Uani 0.788(3) 1 d G . P A 1
H34 H 0.152713 0.537659 0.432141 0.043 Uiso 0.788(3) 1 calc R U P A 1
C35 C 0.1814(2) 0.6243(4) 0.5165(2) 0.0440(18) Uani 0.788(3) 1 d G . P A 1
H35 H 0.138744 0.68072 0.510203 0.053 Uiso 0.788(3) 1 calc R U P A 1
C36 C 0.2356(2) 0.6267(3) 0.57205(17) 0.0367(14) Uani 0.788(3) 1 d G . P A 1
H36 H 0.22988 0.684823 0.603737 0.044 Uiso 0.788(3) 1 calc R U P A 1
C37 C 0.4240(2) 0.6462(4) 0.6278(2) 0.0244(9) Uani 0.788(3) 1 d . . P A 1
H37A H 0.399238 0.727835 0.620263 0.037 Uiso 0.788(3) 1 calc R U P A 1
H37B H 0.466279 0.650613 0.664261 0.037 Uiso 0.788(3) 1 calc R U P A 1
H37C H 0.445401 0.621121 0.591016 0.037 Uiso 0.788(3) 1 calc R U P A 1
C38 C 0.3954(2) 0.5977(4) 0.75301(17) 0.0234(9) Uani 0.788(3) 1 d . . P A 1
C39 C 0.41597(16) 0.7138(2) 0.78788(13) 0.0219(9) Uani 0.788(3) 1 d G . P A 1
C40 C 0.37278(16) 0.8219(3) 0.77390(13) 0.0306(10) Uani 0.788(3) 1 d G . P A 1
H40 H 0.328654 0.822444 0.740914 0.037 Uiso 0.788(3) 1 calc R U P A 1
C41 C 0.3941(2) 0.9292(3) 0.80818(18) 0.0403(15) Uani 0.788(3) 1 d G . P A 1
H41 H 0.364615 1.00307 0.798628 0.048 Uiso 0.788(3) 1 calc R U P A 1
C42 C 0.4587(2) 0.9284(3) 0.85645(17) 0.0407(14) Uani 0.788(3) 1 d G . P A 1
H42 H 0.473297 1.001747 0.879879 0.049 Uiso 0.788(3) 1 calc R U P A 1
C43 C 0.50190(18) 0.8203(4) 0.87043(14) 0.0383(12) Uani 0.788(3) 1 d G . P A 1
H43 H 0.546018 0.819798 0.903418 0.046 Uiso 0.788(3) 1 calc R U P A 1
C44 C 0.48053(16) 0.7130(3) 0.83615(15) 0.0286(10) Uani 0.788(3) 1 d G . P A 1
H44 H 0.510058 0.639171 0.845705 0.034 Uiso 0.788(3) 1 calc R U P A 1
C45 C 0.32863(15) 0.5855(3) 0.69815(12) 0.0233(7) Uani 1 1 d . . . A 1
H45A H 0.299643 0.664801 0.691112 0.028 Uiso 1 1 calc R U . A 1
H45B H 0.29195 0.520241 0.706633 0.028 Uiso 1 1 calc R U . A 1
O1 O 0.39919(14) 0.4341(2) 0.65059(11) 0.0229(7) Uani 0.788(3) 1 d . . P A 1
O2 O 0.43580(14) 0.5031(2) 0.76814(11) 0.0216(6) Uani 0.788(3) 1 d . . P A 1
O1A O 0.3489(5) 0.3866(9) 0.6513(4) 0.018(2) Uiso 0.212(3) 1 d . . P A 2
O2A O 0.4560(5) 0.4984(9) 0.7306(4) 0.021(2) Uiso 0.212(3) 1 d . . P A 2
C30A C 0.4136(7) 0.6131(13) 0.7124(5) 0.020(3) Uiso 0.212(3) 1 d D . P A 2
C31A C 0.4299(7) 0.7118(11) 0.7636(5) 0.020(4) Uiso 0.212(3) 1 d G . P A 2
C32A C 0.4839(7) 0.6851(10) 0.8175(5) 0.035(5) Uiso 0.212(3) 1 d G . P A 2
H32A H 0.509974 0.60735 0.821612 0.042 Uiso 0.212(3) 1 calc R U P A 2
C33A C 0.4996(7) 0.7722(13) 0.8652(5) 0.022(4) Uiso 0.212(3) 1 d G . P A 2
H33A H 0.53646 0.753971 0.901976 0.026 Uiso 0.212(3) 1 calc R U P A 2
C34A C 0.4614(9) 0.8860(12) 0.8591(6) 0.026(5) Uiso 0.212(3) 1 d G . P A 2
H34A H 0.472151 0.945485 0.891731 0.031 Uiso 0.212(3) 1 calc R U P A 2
C35A C 0.4075(9) 0.9126(10) 0.8053(6) 0.029(5) Uiso 0.212(3) 1 d G . P A 2
H35A H 0.381356 0.990378 0.801121 0.035 Uiso 0.212(3) 1 calc R U P A 2
C36A C 0.3917(7) 0.8255(12) 0.7575(5) 0.031(5) Uiso 0.212(3) 1 d G . P A 2
H36A H 0.354869 0.843758 0.720756 0.037 Uiso 0.212(3) 1 calc R U P A 2
C37A C 0.4433(9) 0.6598(18) 0.6536(6) 0.026(4) Uiso 0.212(3) 1 d D . P A 2
H37D H 0.416656 0.737421 0.639117 0.039 Uiso 0.212(3) 1 calc R U P A 2
H37E H 0.499822 0.674328 0.663947 0.039 Uiso 0.212(3) 1 calc R U P A 2
H37F H 0.4322 0.597325 0.620455 0.039 Uiso 0.212(3) 1 calc R U P A 2
C38A C 0.3134(7) 0.4847(14) 0.6429(6) 0.020(3) Uiso 0.212(3) 1 d . . P A 2
C39A C 0.2665(6) 0.5190(12) 0.5822(5) 0.013(3) Uiso 0.212(3) 1 d G . P A 2
C40A C 0.2144(8) 0.6177(13) 0.5714(6) 0.040(6) Uiso 0.212(3) 1 d G . P A 2
H40A H 0.203398 0.665413 0.60542 0.047 Uiso 0.212(3) 1 calc R U P A 2
C41A C 0.1784(9) 0.6467(13) 0.5106(7) 0.026(5) Uiso 0.212(3) 1 d G . P A 2
H41A H 0.142799 0.714162 0.503207 0.031 Uiso 0.212(3) 1 calc R U P A 2
C42A C 0.1945(8) 0.5769(15) 0.4608(5) 0.016(4) Uiso 0.212(3) 1 d G . P A 2
H42A H 0.169887 0.596696 0.41929 0.019 Uiso 0.212(3) 1 calc R U P A 2
C43A C 0.2466(9) 0.4782(14) 0.4717(5) 0.019(5) Uiso 0.212(3) 1 d G . P A 2
H43A H 0.257574 0.430482 0.437585 0.022 Uiso 0.212(3) 1 calc R U P A 2
C44A C 0.2826(7) 0.4492(11) 0.5324(6) 0.016(4) Uiso 0.212(3) 1 d G . P A 2
H44A H 0.318175 0.381732 0.539799 0.019 Uiso 0.212(3) 1 calc R U P A 2

loop_
_atom_site_aniso_label
_atom_site_aniso_U_11
_atom_site_aniso_U_22
_atom_site_aniso_U_33
_atom_site_aniso_U_23
_atom_site_aniso_U_13
_atom_site_aniso_U_12
C1 0.0149(13) 0.0313(19) 0.0232(15) 0.0016(14) 0.0007(11) 0.0008(12)
C2 0.0174(14) 0.0308(19) 0.0244(15) -0.0020(14) 0.0025(11) 0.0058(13)
C3 0.0208(15) 0.040(2) 0.0246(15) -0.0042(15) -0.0003(12) 0.0020(14)
C4 0.0225(16) 0.047(2) 0.0335(18) -0.0091(17) -0.0008(13) -0.0053(15)
C5 0.0247(16) 0.040(2) 0.0399(19) -0.0048(17) 0.0058(14) -0.0093(15)
C6 0.0177(14) 0.036(2) 0.0293(16) -0.0018(15) 0.0040(12) -0.0043(13)
C7 0.0214(14) 0.034(2) 0.0211(14) 0.0031(14) 0.0060(11) 0.0041(13)
C8 0.0319(17) 0.042(2) 0.0306(17) 0.0075(17) 0.0060(13) 0.0078(16)
C9 0.0245(16) 0.041(2) 0.0279(16) 0.0021(16) 0.0076(12) 0.0040(15)
C10 0.0273(17) 0.037(2) 0.0284(16) -0.0014(15) 0.0089(13) -0.0088(14)
C11 0.042(2) 0.065(3) 0.0363(19) 0.005(2) 0.0180(16) 0.0021(19)
C12 0.043(2) 0.046(3) 0.044(2) 0.0004(19) 0.0137(16) -0.0165(18)
C13 0.0202(14) 0.0197(18) 0.0242(15) -0.0050(13) 0.0007(11) 0.0031(12)
C14 0.0247(15) 0.0241(18) 0.0285(15) -0.0038(14) 0.0067(12) 0.0043(13)
C15 0.0349(18) 0.034(2) 0.0265(16) -0.0018(15) 0.0115(13) 0.0044(15)
C16 0.0377(18) 0.034(2) 0.0242(15) -0.0072(15) 0.0017(13) 0.0037(15)
C17 0.0245(15) 0.029(2) 0.0325(17) -0.0066(15) -0.0047(12) -0.0012(13)
C18 0.0230(15) 0.0200(18) 0.0316(16) -0.0034(14) 0.0014(12) 0.0026(12)
C19 0.0211(14) 0.033(2) 0.0264(15) 0.0031(15) 0.0067(12) -0.0008(13)
C20 0.0295(18) 0.044(3) 0.062(2) -0.0024(19) 0.0162(16) 0.0068(16)
C21 0.0286(17) 0.035(2) 0.0385(19) 0.0017(16) 0.0074(13) -0.0005(15)
C22 0.0205(15) 0.039(2) 0.0341(17) -0.0012(16) 0.0000(12) -0.0087(14)
C23 0.037(2) 0.041(3) 0.062(3) 0.006(2) 0.0029(17) -0.0105(17)
C24 0.0296(18) 0.060(3) 0.055(2) -0.001(2) 0.0152(16) 0.0031(18)
C25 0.0231(15) 0.044(2) 0.0262(15) 0.0040(16) 0.0036(12) 0.0110(15)
C26 0.0178(14) 0.030(2) 0.0228(15) 0.0040(14) 0.0072(11) 0.0051(12)
C27 0.0216(15) 0.0231(19) 0.0298(16) 0.0070(14) 0.0072(12) 0.0053(13)
C28 0.0190(14) 0.0193(17) 0.0316(16) 0.0025(13) 0.0069(12) 0.0010(12)
C29 0.0354(18) 0.021(2) 0.046(2) -0.0037(16) -0.0006(15) 0.0038(14)
Cl1 0.0232(4) 0.0294(5) 0.0396(4) 0.0015(4) 0.0125(3) -0.0037(3)
N1 0.0141(11) 0.0246(15) 0.0206(12) 0.0001(11) 0.0027(9) 0.0003(9)
N2 0.0185(11) 0.0200(15) 0.0242(12) 0.0026(11) 0.0046(9) 0.0012(10)
Ti1 0.0152(2) 0.0186(3) 0.0231(3) 0.0014(2) 0.00268(18) 0.0011(2)
C30 0.0204(19) 0.019(2) 0.027(2) 0.0002(17) 0.0025(14) 0.0019(15)
C31 0.022(2) 0.017(2) 0.026(2) 0.0012(17) 0.0020(16) 0.0029(18)
C32 0.020(3) 0.026(3) 0.030(2) -0.0037(18) 0.0037(18) 0.001(2)
C33 0.035(3) 0.041(4) 0.030(3) -0.007(2) 0.0011(19) 0.002(2)
C34 0.034(3) 0.037(4) 0.030(3) -0.004(2) -0.0072(19) 0.003(3)
C35 0.042(3) 0.041(4) 0.042(3) -0.011(3) -0.012(2) 0.017(3)
C36 0.042(3) 0.033(3) 0.029(3) -0.008(2) -0.0095(19) 0.020(2)
C37 0.022(2) 0.023(2) 0.028(2) 0.000(2) 0.0014(17) -0.0023(17)
C38 0.0211(18) 0.025(2) 0.026(2) 0.0056(18) 0.0092(15) 0.0014(16)
C39 0.025(2) 0.024(2) 0.0163(19) 0.0021(17) 0.0028(16) -0.0058(16)
C40 0.031(2) 0.024(3) 0.036(2) 0.004(2) 0.004(2) -0.0016(19)
C41 0.039(3) 0.027(3) 0.056(3) -0.002(2) 0.013(2) -0.001(2)
C42 0.054(3) 0.025(3) 0.045(3) -0.009(2) 0.015(2) -0.011(3)
C43 0.046(3) 0.029(3) 0.037(3) -0.008(2) -0.0013(19) -0.006(3)
C44 0.026(2) 0.028(3) 0.029(2) 0.002(2) -0.0012(17) -0.0006(18)
C45 0.0178(14) 0.0261(19) 0.0256(15) -0.0012(14) 0.0030(11) 0.0024(12)
O1 0.0209(14) 0.0206(16) 0.0275(14) -0.0028(12) 0.0055(10) 0.0028(11)
O2 0.0213(13) 0.0195(16) 0.0229(14) 0.0014(11) 0.0010(10) 0.0012(11)

loop_
_atom_type_symbol
_atom_type_description
_atom_type_scat_dispersion_real
_atom_type_scat_dispersion_imag
_atom_type_scat_source
C C 0.0033 0.0016 'International Tables Vol C Tables 4.2.6.8 and 6.1.1.4'
H H 0 0 'International Tables Vol C Tables 4.2.6.8 and 6.1.1.4'
Cl Cl 0.1484 0.1585 'International Tables Vol C Tables 4.2.6.8 and 6.1.1.4'
N N 0.0061 0.0033 'International Tables Vol C Tables 4.2.6.8 and 6.1.1.4'
O O 0.0106 0.006 'International Tables Vol C Tables 4.2.6.8 and 6.1.1.4'
Ti Ti 0.2776 0.4457 'International Tables Vol C Tables 4.2.6.8 and 6.1.1.4'

loop_
_geom_angle_atom_site_label_1
_geom_angle_atom_site_label_2
_geom_angle_atom_site_label_3
_geom_angle
_geom_angle_site_symmetry_1
_geom_angle_site_symmetry_3
_geom_angle_publ_flag
C6 C1 C2 120.6(3) . . ?
C6 C1 N1 119.1(2) . . ?
C2 C1 N1 120.3(3) . . ?
C3 C2 C1 118.2(3) . . ?
C3 C2 C7 119.2(3) . . ?
C1 C2 C7 122.6(3) . . ?
C4 C3 C2 121.6(3) . . ?
C4 C3 H3 119.2 . . ?
C2 C3 H3 119.2 . . ?
C3 C4 C5 119.3(3) . . ?
C3 C4 H4 120.3 . . ?
C5 C4 H4 120.3 . . ?
C4 C5 C6 121.6(3) . . ?
C4 C5 H5 119.2 . . ?
C6 C5 H5 119.2 . . ?
C5 C6 C1 118.4(3) . . ?
C5 C6 C10 120.6(3) . . ?
C1 C6 C10 120.9(3) . . ?
C2 C7 C9 109.2(3) . . ?
C2 C7 C8 113.1(2) . . ?
C9 C7 C8 109.7(2) . . ?
C2 C7 H7 108.2 . . ?
C9 C7 H7 108.2 . . ?
C8 C7 H7 108.2 . . ?
C7 C8 H8A 109.5 . . ?
C7 C8 H8B 109.5 . . ?
H8A C8 H8B 109.5 . . ?
C7 C8 H8C 109.5 . . ?
H8A C8 H8C 109.5 . . ?
H8B C8 H8C 109.5 . . ?
C7 C9 H9A 109.5 . . ?
C7 C9 H9B 109.5 . . ?
H9A C9 H9B 109.5 . . ?
C7 C9 H9C 109.5 . . ?
H9A C9 H9C 109.5 . . ?
H9B C9 H9C 109.5 . . ?
C11 C10 C6 111.4(3) . . ?
C11 C10 C12 111.4(3) . . ?
C6 C10 C12 111.8(3) . . ?
C11 C10 H10 107.3 . . ?
C6 C10 H10 107.3 . . ?
C12 C10 H10 107.3 . . ?
C10 C11 H11A 109.5 . . ?
C10 C11 H11B 109.5 . . ?
H11A C11 H11B 109.5 . . ?
C10 C11 H11C 109.5 . . ?
H11A C11 H11C 109.5 . . ?
H11B C11 H11C 109.5 . . ?
C10 C12 H12A 109.5 . . ?
C10 C12 H12B 109.5 . . ?
H12A C12 H12B 109.5 . . ?
C10 C12 H12C 109.5 . . ?
H12A C12 H12C 109.5 . . ?
H12B C12 H12C 109.5 . . ?
C14 C13 C18 120.6(3) . . ?
C14 C13 N2 118.8(2) . . ?
C18 C13 N2 120.5(2) . . ?
C15 C14 C13 118.6(3) . . ?
C15 C14 C19 119.9(3) . . ?
C13 C14 C19 121.5(3) . . ?
C16 C15 C14 121.7(3) . . ?
C16 C15 H15 119.1 . . ?
C14 C15 H15 119.1 . . ?
C17 C16 C15 118.9(3) . . ?
C17 C16 H16 120.5 . . ?
C15 C16 H16 120.5 . . ?
C16 C17 C18 122.2(3) . . ?
C16 C17 H17 118.9 . . ?
C18 C17 H17 118.9 . . ?
C17 C18 C13 117.9(3) . . ?
C17 C18 C22 119.6(3) . . ?
C13 C18 C22 122.6(3) . . ?
C14 C19 C21 110.8(3) . . ?
C14 C19 C20 112.0(3) . . ?
C21 C19 C20 109.7(3) . . ?
C14 C19 H19 108.1 . . ?
C21 C19 H19 108.1 . . ?
C20 C19 H19 108.1 . . ?
C19 C20 H20A 109.5 . . ?
C19 C20 H20B 109.5 . . ?
H20A C20 H20B 109.5 . . ?
C19 C20 H20C 109.5 . . ?
H20A C20 H20C 109.5 . . ?
H20B C20 H20C 109.5 . . ?
C19 C21 H21A 109.5 . . ?
C19 C21 H21B 109.5 . . ?
H21A C21 H21B 109.5 . . ?
C19 C21 H21C 109.5 . . ?
H21A C21 H21C 109.5 . . ?
H21B C21 H21C 109.5 . . ?
C18 C22 C24 111.5(3) . . ?
C18 C22 C23 111.4(3) . . ?
C24 C22 C23 110.0(3) . . ?
C18 C22 H22 107.9 . . ?
C24 C22 H22 107.9 . . ?
C23 C22 H22 107.9 . . ?
C22 C23 H23A 109.5 . . ?
C22 C23 H23B 109.5 . . ?
H23A C23 H23B 109.5 . . ?
C22 C23 H23C 109.5 . . ?
H23A C23 H23C 109.5 . . ?
H23B C23 H23C 109.5 . . ?
C22 C24 H24A 109.5 . . ?
C22 C24 H24B 109.5 . . ?
H24A C24 H24B 109.5 . . ?
C22 C24 H24C 109.5 . . ?
H24A C24 H24C 109.5 . . ?
H24B C24 H24C 109.5 . . ?
C26 C25 H25A 109.5 . . ?
C26 C25 H25B 109.5 . . ?
H25A C25 H25B 109.5 . . ?
C26 C25 H25C 109.5 . . ?
H25A C25 H25C 109.5 . . ?
H25B C25 H25C 109.5 . . ?
N1 C26 C27 124.6(3) . . ?
N1 C26 C25 119.5(3) . . ?
C27 C26 C25 115.9(3) . . ?
C26 C27 C28 128.8(3) . . ?
C26 C27 H27 115.6 . . ?
C28 C27 H27 115.6 . . ?
N2 C28 C27 122.7(3) . . ?
N2 C28 C29 121.3(3) . . ?
C27 C28 C29 115.9(3) . . ?
C28 C29 H29A 109.5 . . ?
C28 C29 H29B 109.5 . . ?
H29A C29 H29B 109.5 . . ?
C28 C29 H29C 109.5 . . ?
H29A C29 H29C 109.5 . . ?
H29B C29 H29C 109.5 . . ?
C26 N1 C1 115.5(2) . . ?
C26 N1 Ti1 123.12(19) . . ?
C1 N1 Ti1 121.07(19) . . ?
C28 N2 C13 115.0(2) . . ?
C28 N2 Ti1 124.24(19) . . ?
C13 N2 Ti1 120.79(18) . . ?
O2A Ti1 O1A 85.8(4) . . ?
O2A Ti1 N1 89.4(3) . . ?
O1 Ti1 N1 139.25(10) . . ?
O1A Ti1 N1 168.8(3) . . ?
O1 Ti1 O2 83.13(10) . . ?
N1 Ti1 O2 87.10(9) . . ?
O2A Ti1 N2 142.8(3) . . ?
O1 Ti1 N2 93.70(10) . . ?
O1A Ti1 N2 89.6(3) . . ?
N1 Ti1 N2 88.17(9) . . ?
O2 Ti1 N2 168.50(9) . . ?
O2A Ti1 Cl1 113.9(3) . . ?
O1 Ti1 Cl1 114.47(8) . . ?
O1A Ti1 Cl1 86.5(3) . . ?
N1 Ti1 Cl1 104.71(7) . . ?
O2 Ti1 Cl1 88.74(7) . . ?
N2 Ti1 Cl1 102.61(7) . . ?
O1 C30 C37 109.1(3) . . ?
O1 C30 C45 107.8(3) . . ?
C37 C30 C45 111.4(3) . . ?
O1 C30 C31 109.2(3) . . ?
C37 C30 C31 108.5(3) . . ?
C45 C30 C31 110.7(3) . . ?
C32 C31 C36 120 . . ?
C32 C31 C30 118.3(2) . . ?
C36 C31 C30 121.5(2) . . ?
C31 C32 C33 120 . . ?
C31 C32 H32 120 . . ?
C33 C32 H32 120 . . ?
C34 C33 C32 120 . . ?
C34 C33 H33 120 . . ?
C32 C33 H33 120 . . ?
C35 C34 C33 120 . . ?
C35 C34 H34 120 . . ?
C33 C34 H34 120 . . ?
C36 C35 C34 120 . . ?
C36 C35 H35 120 . . ?
C34 C35 H35 120 . . ?
C35 C36 C31 120 . . ?
C35 C36 H36 120 . . ?
C31 C36 H36 120 . . ?
C30 C37 H37A 109.5 . . ?
C30 C37 H37B 109.5 . . ?
H37A C37 H37B 109.5 . . ?
C30 C37 H37C 109.5 . . ?
H37A C37 H37C 109.5 . . ?
H37B C37 H37C 109.5 . . ?
O2 C38 C39 119.2(3) . . ?
O2 C38 C45 116.8(3) . . ?
C39 C38 C45 124.0(3) . . ?
C40 C39 C44 120 . . ?
C40 C39 C38 122.0(2) . . ?
C44 C39 C38 118.0(2) . . ?
C39 C40 C41 120 . . ?
C39 C40 H40 120 . . ?
C41 C40 H40 120 . . ?
C42 C41 C40 120 . . ?
C42 C41 H41 120 . . ?
C40 C41 H41 120 . . ?
C41 C42 C43 120 . . ?
C41 C42 H42 120 . . ?
C43 C42 H42 120 . . ?
C44 C43 C42 120 . . ?
C44 C43 H43 120 . . ?
C42 C43 H43 120 . . ?
C43 C44 C39 120 . . ?
C43 C44 H44 120 . . ?
C39 C44 H44 120 . . ?
C38 C45 C30 108.2(2) . . ?
C38 C45 H45A 110.1 . . ?
C30 C45 H45A 110.1 . . ?
C38 C45 H45B 110.1 . . ?
C30 C45 H45B 110.1 . . ?
H45A C45 H45B 108.4 . . ?
C30 O1 Ti1 137.0(2) . . ?
C38 O2 Ti1 129.2(2) . . ?
C38A O1A Ti1 130.2(9) . . ?
C30A O2A Ti1 137.0(8) . . ?
O2A C30A C31A 112.1(10) . . ?
O2A C30A C37A 105.8(11) . . ?
C31A C30A C37A 109.3(12) . . ?
C32A C31A C36A 120 . . ?
C32A C31A C30A 118.5(9) . . ?
C36A C31A C30A 121.5(9) . . ?
C33A C32A C31A 120 . . ?
C33A C32A H32A 120 . . ?
C31A C32A H32A 120 . . ?
C34A C33A C32A 120 . . ?
C34A C33A H33A 120 . . ?
C32A C33A H33A 120 . . ?
C33A C34A C35A 120 . . ?
C33A C34A H34A 120 . . ?
C35A C34A H34A 120 . . ?
C36A C35A C34A 120 . . ?
C36A C35A H35A 120 . . ?
C34A C35A H35A 120 . . ?
C35A C36A C31A 120 . . ?
C35A C36A H36A 120 . . ?
C31A C36A H36A 120 . . ?
C30A C37A H37D 109.5 . . ?
C30A C37A H37E 109.5 . . ?
H37D C37A H37E 109.5 . . ?
C30A C37A H37F 109.5 . . ?
H37D C37A H37F 109.5 . . ?
H37E C37A H37F 109.5 . . ?
O1A C38A C39A 122.4(12) . . ?
C40A C39A C44A 120 . . ?
C40A C39A C38A 125.7(10) . . ?
C44A C39A C38A 114.1(10) . . ?
C39A C40A C41A 120 . . ?
C39A C40A H40A 120 . . ?
C41A C40A H40A 120 . . ?
C42A C41A C40A 120 . . ?
C42A C41A H41A 120 . . ?
C40A C41A H41A 120 . . ?
C43A C42A C41A 120 . . ?
C43A C42A H42A 120 . . ?
C41A C42A H42A 120 . . ?
C42A C43A C44A 120 . . ?
C42A C43A H43A 120 . . ?
C44A C43A H43A 120 . . ?
C43A C44A C39A 120 . . ?
C43A C44A H44A 120 . . ?
C39A C44A H44A 120 . . ?

loop_
_geom_bond_atom_site_label_1
_geom_bond_atom_site_label_2
_geom_bond_distance
_geom_bond_site_symmetry_2
_geom_bond_publ_flag
C1 C6 1.401(4) . ?
C1 C2 1.407(4) . ?
C1 N1 1.451(4) . ?
C2 C3 1.393(4) . ?
C2 C7 1.531(4) . ?
C3 C4 1.372(4) . ?
C3 H3 0.95 . ?
C4 C5 1.382(4) . ?
C4 H4 0.95 . ?
C5 C6 1.387(4) . ?
C5 H5 0.95 . ?
C6 C10 1.529(4) . ?
C7 C9 1.532(4) . ?
C7 C8 1.540(4) . ?
C7 H7 1 . ?
C8 H8A 0.98 . ?
C8 H8B 0.98 . ?
C8 H8C 0.98 . ?
C9 H9A 0.98 . ?
C9 H9B 0.98 . ?
C9 H9C 0.98 . ?
C10 C11 1.525(5) . ?
C10 C12 1.530(5) . ?
C10 H10 1 . ?
C11 H11A 0.98 . ?
C11 H11B 0.98 . ?
C11 H11C 0.98 . ?
C12 H12A 0.98 . ?
C12 H12B 0.98 . ?
C12 H12C 0.98 . ?
C13 C14 1.410(4) . ?
C13 C18 1.412(4) . ?
C13 N2 1.451(3) . ?
C14 C15 1.385(4) . ?
C14 C19 1.523(4) . ?
C15 C16 1.383(4) . ?
C15 H15 0.95 . ?
C16 C17 1.382(4) . ?
C16 H16 0.95 . ?
C17 C18 1.389(4) . ?
C17 H17 0.95 . ?
C18 C22 1.509(4) . ?
C19 C21 1.524(4) . ?
C19 C20 1.550(4) . ?
C19 H19 1 . ?
C20 H20A 0.98 . ?
C20 H20B 0.98 . ?
C20 H20C 0.98 . ?
C21 H21A 0.98 . ?
C21 H21B 0.98 . ?
C21 H21C 0.98 . ?
C22 C24 1.520(5) . ?
C22 C23 1.533(5) . ?
C22 H22 1 . ?
C23 H23A 0.98 . ?
C23 H23B 0.98 . ?
C23 H23C 0.98 . ?
C24 H24A 0.98 . ?
C24 H24B 0.98 . ?
C24 H24C 0.98 . ?
C25 C26 1.517(4) . ?
C25 H25A 0.98 . ?
C25 H25B 0.98 . ?
C25 H25C 0.98 . ?
C26 N1 1.345(4) . ?
C26 C27 1.391(4) . ?
C27 C28 1.405(4) . ?
C27 H27 0.95 . ?
C28 N2 1.334(4) . ?
C28 C29 1.507(4) . ?
C29 H29A 0.98 . ?
C29 H29B 0.98 . ?
C29 H29C 0.98 . ?
Cl1 Ti1 2.3412(8) . ?
N1 Ti1 2.089(2) . ?
N2 Ti1 2.105(2) . ?
Ti1 O2A 1.784(10) . ?
Ti1 O1 1.853(3) . ?
Ti1 O1A 2.017(9) . ?
Ti1 O2 2.098(3) . ?
C30 O1 1.411(4) . ?
C30 C37 1.530(5) . ?
C30 C45 1.544(4) . ?
C30 C31 1.545(4) . ?
C31 C32 1.39 . ?
C31 C36 1.39 . ?
C32 C33 1.39 . ?
C32 H32 0.95 . ?
C33 C34 1.39 . ?
C33 H33 0.95 . ?
C34 C35 1.39 . ?
C34 H34 0.95 . ?
C35 C36 1.39 . ?
C35 H35 0.95 . ?
C36 H36 0.95 . ?
C37 H37A 0.98 . ?
C37 H37B 0.98 . ?
C37 H37C 0.98 . ?
C38 O2 1.248(4) . ?
C38 C39 1.474(5) . ?
C38 C45 1.511(4) . ?
C39 C40 1.39 . ?
C39 C44 1.39 . ?
C40 C41 1.39 . ?
C40 H40 0.95 . ?
C41 C42 1.39 . ?
C41 H41 0.95 . ?
C42 C43 1.39 . ?
C42 H42 0.95 . ?
C43 C44 1.39 . ?
C43 H43 0.95 . ?
C44 H44 0.95 . ?
C45 H45A 0.99 . ?
C45 H45B 0.99 . ?
O1A C38A 1.222(16) . ?
O2A C30A 1.457(16) . ?
C30A C31A 1.529(17) . ?
C30A C37A 1.550(2) . ?
C31A C32A 1.39 . ?
C31A C36A 1.39 . ?
C32A C33A 1.39 . ?
C32A H32A 0.95 . ?
C33A C34A 1.39 . ?
C33A H33A 0.95 . ?
C34A C35A 1.39 . ?
C34A H34A 0.95 . ?
C35A C36A 1.39 . ?
C35A H35A 0.95 . ?
C36A H36A 0.95 . ?
C37A H37D 0.98 . ?
C37A H37E 0.98 . ?
C37A H37F 0.98 . ?
C38A C39A 1.467(16) . ?
C39A C40A 1.39 . ?
C39A C44A 1.39 . ?
C40A C41A 1.39 . ?
C40A H40A 0.95 . ?
C41A C42A 1.39 . ?
C41A H41A 0.95 . ?
C42A C43A 1.39 . ?
C42A H42A 0.95 . ?
C43A C44A 1.39 . ?
C43A H43A 0.95 . ?
C44A H44A 0.95 . ?

loop_
_geom_torsion_atom_site_label_1
_geom_torsion_atom_site_label_2
_geom_torsion_atom_site_label_3
_geom_torsion_atom_site_label_4
_geom_torsion
_geom_torsion_site_symmetry_1
_geom_torsion_site_symmetry_2
_geom_torsion_site_symmetry_3
_geom_torsion_site_symmetry_4
_geom_torsion_publ_flag
C6 C1 C2 C3 -4.3(4) . . . . ?
N1 C1 C2 C3 175.1(3) . . . . ?
C6 C1 C2 C7 172.7(3) . . . . ?
N1 C1 C2 C7 -7.9(4) . . . . ?
C1 C2 C3 C4 0.2(5) . . . . ?
C7 C2 C3 C4 -176.9(3) . . . . ?
C2 C3 C4 C5 2.5(5) . . . . ?
C3 C4 C5 C6 -1.0(5) . . . . ?
C4 C5 C6 C1 -3.0(5) . . . . ?
C4 C5 C6 C10 179.6(3) . . . . ?
C2 C1 C6 C5 5.7(5) . . . . ?
N1 C1 C6 C5 -173.7(3) . . . . ?
C2 C1 C6 C10 -177.0(3) . . . . ?
N1 C1 C6 C10 3.6(4) . . . . ?
C3 C2 C7 C9 71.8(3) . . . . ?
C1 C2 C7 C9 -105.2(3) . . . . ?
C3 C2 C7 C8 -50.7(4) . . . . ?
C1 C2 C7 C8 132.4(3) . . . . ?
C5 C6 C10 C11 87.2(4) . . . . ?
C1 C6 C10 C11 -90.1(4) . . . . ?
C5 C6 C10 C12 -38.1(4) . . . . ?
C1 C6 C10 C12 144.6(3) . . . . ?
C18 C13 C14 C15 -0.1(5) . . . . ?
N2 C13 C14 C15 -179.8(3) . . . . ?
C18 C13 C14 C19 179.0(3) . . . . ?
N2 C13 C14 C19 -0.6(4) . . . . ?
C13 C14 C15 C16 0.3(5) . . . . ?
C19 C14 C15 C16 -178.8(3) . . . . ?
C14 C15 C16 C17 -0.6(5) . . . . ?
C15 C16 C17 C18 0.7(5) . . . . ?
C16 C17 C18 C13 -0.6(5) . . . . ?
C16 C17 C18 C22 179.9(3) . . . . ?
C14 C13 C18 C17 0.3(4) . . . . ?
N2 C13 C18 C17 179.9(3) . . . . ?
C14 C13 C18 C22 179.7(3) . . . . ?
N2 C13 C18 C22 -0.6(4) . . . . ?
C15 C14 C19 C21 68.0(4) . . . . ?
C13 C14 C19 C21 -111.1(3) . . . . ?
C15 C14 C19 C20 -54.8(4) . . . . ?
C13 C14 C19 C20 126.1(3) . . . . ?
C17 C18 C22 C24 -63.1(4) . . . . ?
C13 C18 C22 C24 117.5(3) . . . . ?
C17 C18 C22 C23 60.2(4) . . . . ?
C13 C18 C22 C23 -119.3(3) . . . . ?
N1 C26 C27 C28 13.2(5) . . . . ?
C25 C26 C27 C28 -165.9(3) . . . . ?
C26 C27 C28 N2 -12.0(5) . . . . ?
C26 C27 C28 C29 164.6(3) . . . . ?
C27 C26 N1 C1 -173.9(2) . . . . ?
C25 C26 N1 C1 5.2(4) . . . . ?
C27 C26 N1 Ti1 12.6(4) . . . . ?
C25 C26 N1 Ti1 -168.39(18) . . . . ?
C6 C1 N1 C26 100.4(3) . . . . ?
C2 C1 N1 C26 -79.0(3) . . . . ?
C6 C1 N1 Ti1 -85.9(3) . . . . ?
C2 C1 N1 Ti1 94.7(3) . . . . ?
C27 C28 N2 C13 164.5(2) . . . . ?
C29 C28 N2 C13 -11.8(4) . . . . ?
C27 C28 N2 Ti1 -14.7(4) . . . . ?
C29 C28 N2 Ti1 169.0(2) . . . . ?
C14 C13 N2 C28 -82.9(3) . . . . ?
C18 C13 N2 C28 97.4(3) . . . . ?
C14 C13 N2 Ti1 96.3(3) . . . . ?
C18 C13 N2 Ti1 -83.4(3) . . . . ?
O1 C30 C31 C32 -28.8(4) . . . . ?
C37 C30 C31 C32 90.0(3) . . . . ?
C45 C30 C31 C32 -147.4(3) . . . . ?
O1 C30 C31 C36 156.3(3) . . . . ?
C37 C30 C31 C36 -84.9(4) . . . . ?
C45 C30 C31 C36 37.7(4) . . . . ?
C36 C31 C32 C33 0 . . . . ?
C30 C31 C32 C33 -174.9(3) . . . . ?
C31 C32 C33 C34 0 . . . . ?
C32 C33 C34 C35 0 . . . . ?
C33 C34 C35 C36 0 . . . . ?
C34 C35 C36 C31 0 . . . . ?
C32 C31 C36 C35 0 . . . . ?
C30 C31 C36 C35 174.8(3) . . . . ?
O2 C38 C39 C40 -179.1(3) . . . . ?
C45 C38 C39 C40 2.3(4) . . . . ?
O2 C38 C39 C44 0.7(4) . . . . ?
C45 C38 C39 C44 -177.9(3) . . . . ?
C44 C39 C40 C41 0 . . . . ?
C38 C39 C40 C41 179.8(3) . . . . ?
C39 C40 C41 C42 0 . . . . ?
C40 C41 C42 C43 0 . . . . ?
C41 C42 C43 C44 0 . . . . ?
C42 C43 C44 C39 0 . . . . ?
C40 C39 C44 C43 0 . . . . ?
C38 C39 C44 C43 -179.8(3) . . . . ?
O2 C38 C45 C30 -61.6(4) . . . . ?
C39 C38 C45 C30 117.1(3) . . . . ?
O1 C30 C45 C38 63.6(4) . . . . ?
C37 C30 C45 C38 -56.2(4) . . . . ?
C31 C30 C45 C38 -177.0(3) . . . . ?
C37 C30 O1 Ti1 100.1(4) . . . . ?
C45 C30 O1 Ti1 -21.1(4) . . . . ?
C31 C30 O1 Ti1 -141.4(3) . . . . ?
N1 Ti1 O1 C30 -94.2(3) . . . . ?
O2 Ti1 O1 C30 -16.7(3) . . . . ?
N2 Ti1 O1 C30 174.4(3) . . . . ?
Cl1 Ti1 O1 C30 68.7(3) . . . . ?
C39 C38 O2 Ti1 -166.0(2) . . . . ?
C45 C38 O2 Ti1 12.7(4) . . . . ?
O1A Ti1 O2A C30A 14.6(11) . . . . ?
N1 Ti1 O2A C30A -175.5(11) . . . . ?
N2 Ti1 O2A C30A 98.3(11) . . . . ?
Cl1 Ti1 O2A C30A -69.6(11) . . . . ?
Ti1 O2A C30A C31A 144.3(10) . . . . ?
Ti1 O2A C30A C37A -96.7(13) . . . . ?
O2A C30A C31A C32A 3.5(12) . . . . ?
C37A C30A C31A C32A -113.5(11) . . . . ?
O2A C30A C31A C36A -175.9(8) . . . . ?
C37A C30A C31A C36A 67.1(13) . . . . ?
C36A C31A C32A C33A 0 . . . . ?
C30A C31A C32A C33A -179.4(11) . . . . ?
C31A C32A C33A C34A 0 . . . . ?
C32A C33A C34A C35A 0 . . . . ?
C33A C34A C35A C36A 0 . . . . ?
C34A C35A C36A C31A 0 . . . . ?
C32A C31A C36A C35A 0 . . . . ?
C30A C31A C36A C35A 179.4(11) . . . . ?
Ti1 O1A C38A C39A 160.8(8) . . . . ?
O1A C38A C39A C40A 168.6(11) . . . . ?
O1A C38A C39A C44A -16.6(17) . . . . ?
C44A C39A C40A C41A 0 . . . . ?
C38A C39A C40A C41A 174.6(12) . . . . ?
C39A C40A C41A C42A 0 . . . . ?
C40A C41A C42A C43A 0 . . . . ?
C41A C42A C43A C44A 0 . . . . ?
C42A C43A C44A C39A 0 . . . . ?
C40A C39A C44A C43A 0 . . . . ?
C38A C39A C44A C43A -175.2(11) . . . . ?
